data_4324689
loop_
_publ_author_name
'Vadapalli Chandrasekhar'
'Venkatasubbiah Krishnan'
'Ramachandran Azhakar'
'Tapas Senapati'
'Atanu Dey'
'R. Suriya Narayanan'

_publ_contact_author_address
;Head, Department of Chemistry
Indian Institute of Technology Kanpur
Kanpur 208016
Uttarpradesh
India
;
_publ_contact_author_email vc@iitk.ac.in
_publ_contact_author_fax '+91-512-259 7436'
_publ_contact_author_name 'Prof. V. Chandrasekhar'
_publ_contact_author_phone '+91-512-259 7259'
_publ_section_title
;
 Carbophosphazene-Supported Ligand Systems Containing Pyrazole/Guanidine
 Coordinating Groups
;
_journal_name_full 'Inorganic Chemistry'
_journal_page_first 2568
_journal_page_last 2579
_journal_paper_doi 10.1021/ic102415x
_journal_volume 50
_journal_year 2011
_chemical_formula_moiety 'C16 H26 N9 P'
_chemical_formula_sum 'C16 H26 N9 P'
_chemical_formula_weight 375.43
_chemical_name_systematic
;
 ?
;
_space_group_IT_number 9
_symmetry_cell_setting monoclinic
_symmetry_space_group_name_Hall 'C -2yc'
_symmetry_space_group_name_H-M 'C 1 c 1'
_atom_sites_solution_hydrogens geom
_atom_sites_solution_primary direct
_atom_sites_solution_secondary difmap
_audit_creation_method SHELXL-97
_cell_angle_alpha 90.00
_cell_angle_beta 90.822(16)
_cell_angle_gamma 90.00
_cell_formula_units_Z 4
_cell_length_a 15.762(4)
_cell_length_b 8.8893(16)
_cell_length_c 14.129(3)
_cell_measurement_reflns_used 59
_cell_measurement_temperature 293(2)
_cell_measurement_theta_max 15.79
_cell_measurement_theta_min 2.55
_cell_volume 1979.5(7)
_computing_cell_refinement 'Bruker XSCANS'
_computing_data_collection 'Bruker XSCANS'
_computing_data_reduction 'Bruker SHELXTL'
_computing_molecular_graphics 'Bruker SHELXTL'
_computing_publication_material 'Bruker SHELXTL'
_computing_structure_refinement 'SHELXL-97 (Sheldrick, 1997)'
_computing_structure_solution 'SHELXS-97 (Sheldrick, 1990)'
_diffrn_ambient_temperature 293(2)
_diffrn_measured_fraction_theta_full 1.000
_diffrn_measured_fraction_theta_max 1.000
_diffrn_measurement_device_type 'Bruker P4'
_diffrn_measurement_method '2\q/\w scans'
_diffrn_radiation_monochromator graphite
_diffrn_radiation_source 'fine-focus sealed tube'
_diffrn_radiation_type MoK\a
_diffrn_radiation_wavelength 0.71073
_diffrn_reflns_av_R_equivalents 0.0621
_diffrn_reflns_av_sigmaI/netI 0.0168
_diffrn_reflns_limit_h_max 20
_diffrn_reflns_limit_h_min 0
_diffrn_reflns_limit_k_max 11
_diffrn_reflns_limit_k_min 0
_diffrn_reflns_limit_l_max 18
_diffrn_reflns_limit_l_min -18
_diffrn_reflns_number 2363
_diffrn_reflns_theta_full 27.50
_diffrn_reflns_theta_max 27.50
_diffrn_reflns_theta_min 2.58
_diffrn_standards_interval_count 97
_diffrn_standards_number 3
_exptl_absorpt_coefficient_mu 0.159
_exptl_absorpt_correction_T_max 0.7804
_exptl_absorpt_correction_T_min 0.3709
_exptl_absorpt_correction_type empirical
_exptl_absorpt_process_details SADABS
_exptl_crystal_colour COLORLESS
_exptl_crystal_density_diffrn 1.260
_exptl_crystal_description prism
_exptl_crystal_F_000 800
_exptl_crystal_size_max 0.62
_exptl_crystal_size_mid 0.56
_exptl_crystal_size_min 0.45
_refine_diff_density_max 0.233
_refine_diff_density_min -0.169
_refine_diff_density_rms 0.045
_refine_ls_abs_structure_details 'Flack H D (1983), Acta Cryst. A39, 876-881'
_refine_ls_abs_structure_Flack -0.05(9)
_refine_ls_extinction_coef 0.0054(7)
_refine_ls_extinction_expression Fc^*^=kFc[1+0.001xFc^2^\l^3^/sin(2\q)]^-1/4^
_refine_ls_extinction_method SHELXL
_refine_ls_goodness_of_fit_ref 1.071
_refine_ls_hydrogen_treatment constr
_refine_ls_matrix_type full
_refine_ls_number_parameters 270
_refine_ls_number_reflns 2361
_refine_ls_number_restraints 2
_refine_ls_restrained_S_all 1.070
_refine_ls_R_factor_all 0.0366
_refine_ls_R_factor_gt 0.0334
_refine_ls_shift/su_max 0.169
_refine_ls_shift/su_mean 0.006
_refine_ls_structure_factor_coef Fsqd
_refine_ls_weighting_details 'calc w=1/[\s^2^(Fo^2^)+(0.0595P)^2^+0.0200P] where P=(Fo^2^+2Fc^2^)/3'
_refine_ls_weighting_scheme calc
_refine_ls_wR_factor_gt 0.0836
_refine_ls_wR_factor_ref 0.0857
_reflns_number_gt 2213
_reflns_number_total 2361
_reflns_threshold_expression >2sigma(I)
_cod_data_source_file ic102415x_si_002_01.cif
_cod_data_source_block Compound_1
_cod_database_code 4324689

loop_
_symmetry_equiv_pos_as_xyz
'x, y, z'
'x, -y, z+1/2'
'x+1/2, y+1/2, z'
'x+1/2, -y+1/2, z+1/2'

loop_
_atom_site_label
_atom_site_type_symbol
_atom_site_fract_x
_atom_site_fract_y
_atom_site_fract_z
_atom_site_U_iso_or_equiv
_atom_site_adp_type
_atom_site_occupancy
_atom_site_symmetry_multiplicity
_atom_site_calc_flag
_atom_site_refinement_flags
P P 0.53608(4) 0.16463(6) 0.70747(4) 0.03215(14) Uani 1 1 d .
N1 N 0.62425(14) 0.2374(2) 0.73714(14) 0.0414(5) Uani 1 1 d .
N2 N 0.62125(13) 0.3771(2) 0.58996(15) 0.0389(4) Uani 1 1 d .
N3 N 0.49375(12) 0.2305(2) 0.61447(14) 0.0379(4) Uani 1 1 d .
N1A N 0.54890(12) -0.0248(2) 0.69917(15) 0.0367(4) Uani 1 1 d .
N2A N 0.47642(13) -0.1112(2) 0.70440(15) 0.0401(4) Uani 1 1 d .
N1B N 0.46832(14) 0.1708(2) 0.79902(13) 0.0373(4) Uani 1 1 d .
N2B N 0.39378(15) 0.2508(2) 0.79216(17) 0.0457(5) Uani 1 1 d .
N11 N 0.73007(14) 0.4004(2) 0.69839(17) 0.0458(5) Uani 1 1 d .
N21 N 0.51153(15) 0.3737(3) 0.48217(15) 0.0460(5) Uani 1 1 d .
C1 C 0.65577(15) 0.3371(2) 0.67393(16) 0.0348(4) Uani 1 1 d .
C2 C 0.54364(15) 0.3248(2) 0.56565(16) 0.0345(4) Uani 1 1 d .
C1A C 0.4348(2) -0.3705(3) 0.6693(2) 0.0575(8) Uani 1 1 d .
H1AA H 0.3818 -0.3364 0.6940 0.14(2) Uiso 1 1 calc R
H1AB H 0.4547 -0.4551 0.7056 0.120(17) Uiso 1 1 calc R
H1AC H 0.4269 -0.4000 0.6044 0.106(16) Uiso 1 1 calc R
C2A C 0.49868(17) -0.2459(3) 0.67530(18) 0.0406(5) Uani 1 1 d .
C3A C 0.5836(2) -0.2489(3) 0.6489(2) 0.0550(7) Uani 1 1 d .
H3AA H 0.6132 -0.3313 0.6258 0.066(10) Uiso 1 1 calc R
C4A C 0.61504(18) -0.1071(3) 0.6637(2) 0.0464(6) Uani 1 1 d .
C5A C 0.7007(2) -0.0449(4) 0.6435(4) 0.0751(11) Uani 1 1 d .
H5AA H 0.7373 -0.1246 0.6233 0.14(2) Uiso 1 1 calc R
H5AB H 0.7239 0.0006 0.6998 0.113(18) Uiso 1 1 calc R
H5AC H 0.6960 0.0294 0.5944 0.123(19) Uiso 1 1 calc R
C1B C 0.5564(2) 0.0221(5) 0.9176(2) 0.0668(9) Uani 1 1 d .
H1BA H 0.5540 0.0012 0.9841 0.113(16) Uiso 1 1 calc R
H1BB H 0.6067 0.0787 0.9045 0.083(12) Uiso 1 1 calc R
H1BC H 0.5574 -0.0709 0.8830 0.14(2) Uiso 1 1 calc R
C2B C 0.48050(19) 0.1106(3) 0.88826(18) 0.0477(6) Uani 1 1 d .
C3B C 0.4119(2) 0.1528(4) 0.9380(2) 0.0599(8) Uani 1 1 d .
H3BA H 0.4009 0.1291 1.0008 0.073(11) Uiso 1 1 calc R
C4B C 0.3604(2) 0.2387(3) 0.8773(2) 0.0564(7) Uani 1 1 d .
C5B C 0.2763(3) 0.3099(6) 0.8970(4) 0.0888(14) Uani 1 1 d .
H5BA H 0.2479 0.3332 0.8382 0.20(4) Uiso 1 1 calc R
H5BB H 0.2849 0.4006 0.9327 0.26(5) Uiso 1 1 calc R
H5BC H 0.2422 0.2414 0.9326 0.14(2) Uiso 1 1 calc R
C11 C 0.77251(18) 0.5097(4) 0.6384(3) 0.0576(7) Uani 1 1 d .
H11A H 0.7517 0.5001 0.5745 0.103(15) Uiso 1 1 calc R
H11B H 0.8326 0.4917 0.6402 0.097(13) Uiso 1 1 calc R
H11C H 0.7612 0.6095 0.6610 0.086(13) Uiso 1 1 calc R
C12 C 0.76761(19) 0.3762(4) 0.7917(2) 0.0567(7) Uani 1 1 d .
H12A H 0.7639 0.2715 0.8078 0.110(17) Uiso 1 1 calc R
H12B H 0.7376 0.4347 0.8375 0.093(14) Uiso 1 1 calc R
H12C H 0.8261 0.4064 0.7914 0.091(13) Uiso 1 1 calc R
C21 C 0.5583(2) 0.4744(4) 0.4204(2) 0.0618(8) Uani 1 1 d .
H21A H 0.6142 0.4907 0.4464 0.19(3) Uiso 1 1 calc R
H21B H 0.5290 0.5689 0.4155 0.16(3) Uiso 1 1 calc R
H21C H 0.5625 0.4301 0.3587 0.123(18) Uiso 1 1 calc R
C22 C 0.4278(2) 0.3280(4) 0.4490(2) 0.0620(8) Uani 1 1 d .
H22A H 0.3949 0.2954 0.5018 0.24(4) Uiso 1 1 calc R
H22B H 0.4332 0.2469 0.4047 0.13(2) Uiso 1 1 calc R
H22C H 0.4001 0.4116 0.4187 0.117(17) Uiso 1 1 calc R

loop_
_atom_site_aniso_label
_atom_site_aniso_U_11
_atom_site_aniso_U_22
_atom_site_aniso_U_33
_atom_site_aniso_U_23
_atom_site_aniso_U_13
_atom_site_aniso_U_12
P 0.0362(3) 0.0294(2) 0.0308(2) -0.0020(2) -0.00016(18) -0.0028(3)
N1 0.0451(11) 0.0428(11) 0.0362(10) 0.0016(8) -0.0059(9) -0.0083(9)
N2 0.0421(10) 0.0333(9) 0.0414(10) 0.0010(8) 0.0034(8) -0.0029(8)
N3 0.0403(10) 0.0373(10) 0.0359(9) -0.0010(8) -0.0029(8) -0.0054(8)
N1A 0.0379(11) 0.0303(8) 0.0421(10) -0.0036(8) 0.0029(8) -0.0015(8)
N2A 0.0389(10) 0.0340(9) 0.0476(11) -0.0050(8) 0.0037(9) -0.0031(8)
N1B 0.0463(11) 0.0345(9) 0.0313(9) -0.0034(7) 0.0064(8) -0.0014(8)
N2B 0.0444(11) 0.0421(11) 0.0508(12) -0.0089(9) 0.0079(10) -0.0008(9)
N11 0.0414(11) 0.0412(11) 0.0548(13) -0.0010(9) -0.0012(9) -0.0083(9)
N21 0.0534(12) 0.0449(11) 0.0396(11) 0.0066(9) -0.0049(10) -0.0016(10)
C1 0.0346(10) 0.0284(10) 0.0415(11) -0.0063(8) 0.0014(9) -0.0007(8)
C2 0.0418(11) 0.0282(10) 0.0337(10) -0.0030(8) 0.0034(9) 0.0037(9)
C1A 0.069(2) 0.0387(13) 0.0649(18) -0.0131(13) 0.0076(16) -0.0123(13)
C2A 0.0484(13) 0.0318(10) 0.0415(12) -0.0033(9) 0.0015(10) 0.0001(10)
C3A 0.0571(16) 0.0357(14) 0.0726(19) -0.0055(12) 0.0165(14) 0.0081(11)
C4A 0.0465(14) 0.0370(12) 0.0561(15) 0.0010(11) 0.0109(12) 0.0057(11)
C5A 0.0511(16) 0.0562(18) 0.119(3) 0.006(2) 0.031(2) 0.0048(15)
C1B 0.078(2) 0.076(2) 0.0466(15) 0.0168(15) -0.0067(15) -0.0007(18)
C2B 0.0613(16) 0.0463(13) 0.0355(11) -0.0002(10) 0.0041(11) -0.0089(12)
C3B 0.074(2) 0.0664(19) 0.0401(14) -0.0053(12) 0.0175(14) -0.0183(16)
C4B 0.0554(16) 0.0552(16) 0.0592(17) -0.0190(13) 0.0191(14) -0.0105(13)
C5B 0.064(2) 0.103(3) 0.100(3) -0.021(3) 0.038(2) 0.005(2)
C11 0.0377(14) 0.0544(16) 0.081(2) 0.0082(15) 0.0076(14) -0.0082(12)
C12 0.0426(14) 0.0711(19) 0.0563(16) -0.0103(14) -0.0061(12) -0.0101(13)
C21 0.074(2) 0.063(2) 0.0486(15) 0.0170(14) 0.0016(14) -0.0027(16)
C22 0.0566(17) 0.074(2) 0.0546(17) 0.0081(15) -0.0160(14) -0.0009(15)

loop_
_atom_type_symbol
_atom_type_description
_atom_type_scat_dispersion_real
_atom_type_scat_dispersion_imag
_atom_type_scat_source
C C 0.0033 0.0016 'International Tables Vol C Tables 4.2.6.8 and 6.1.1.4'
H H 0.0000 0.0000 'International Tables Vol C Tables 4.2.6.8 and 6.1.1.4'
N N 0.0061 0.0033 'International Tables Vol C Tables 4.2.6.8 and 6.1.1.4'
P P 0.1023 0.0942 'International Tables Vol C Tables 4.2.6.8 and 6.1.1.4'

loop_
_geom_angle_atom_site_label_1
_geom_angle_atom_site_label_2
_geom_angle_atom_site_label_3
_geom_angle
N3 P N1 115.32(11)
N3 P N1B 111.15(11)
N1 P N1B 110.24(11)
N3 P N1A 111.08(11)
N1 P N1A 108.54(11)
N1B P N1A 99.33(10)
C1 N1 P 114.87(17)
C1 N2 C2 119.2(2)
C2 N3 P 114.50(17)
C4A N1A N2A 110.88(19)
C4A N1A P 130.09(17)
N2A N1A P 116.63(15)
C2A N2A N1A 105.38(19)
N2B N1B C2B 111.9(2)
N2B N1B P 120.76(16)
C2B N1B P 127.24(19)
C4B N2B N1B 104.1(2)
C1 N11 C12 121.0(2)
C1 N11 C11 122.4(2)
C12 N11 C11 116.2(2)
C2 N21 C22 121.3(2)
C2 N21 C21 122.3(2)
C22 N21 C21 116.4(2)
N11 C1 N2 117.2(2)
N11 C1 N1 115.5(2)
N2 C1 N1 127.2(2)
N3 C2 N2 128.2(2)
N3 C2 N21 115.7(2)
N2 C2 N21 116.1(2)
N2A C2A C3A 111.2(2)
N2A C2A C1A 120.6(2)
C3A C2A C1A 128.1(2)
C4A C3A C2A 106.8(2)
C3A C4A N1A 105.7(2)
C3A C4A C5A 129.7(3)
N1A C4A C5A 124.5(3)
C3B C2B N1B 105.4(3)
C3B C2B C1B 130.5(3)
N1B C2B C1B 124.1(3)
C2B C3B C4B 107.1(3)
N2B C4B C3B 111.6(3)
N2B C4B C5B 119.8(3)
C3B C4B C5B 128.6(3)

loop_
_geom_bond_atom_site_label_1
_geom_bond_atom_site_label_2
_geom_bond_distance
P N3 1.578(2)
P N1 1.584(2)
P N1B 1.690(2)
P N1A 1.7000(19)
N1 C1 1.357(3)
N2 C1 1.346(3)
N2 C2 1.348(3)
N3 C2 1.346(3)
N1A C4A 1.374(3)
N1A N2A 1.380(3)
N2A C2A 1.316(3)
N1B N2B 1.376(3)
N1B C2B 1.381(3)
N2B C4B 1.324(4)
N11 C1 1.340(3)
N11 C12 1.453(4)
N11 C11 1.458(4)
N21 C2 1.349(3)
N21 C22 1.451(4)
N21 C21 1.458(4)
C1A C2A 1.499(4)
C2A C3A 1.395(4)
C3A C4A 1.369(4)
C4A C5A 1.489(4)
C1B C2B 1.486(5)
C2B C3B 1.351(4)
C3B C4B 1.398(5)
C4B C5B 1.499(5)

loop_
_cod_related_entry_id
_cod_related_entry_database
_cod_related_entry_code
1 ChemSpider 30661155
